data_7027476
loop_
_publ_author_name
'Furutachi, Hideki'
'Fujinami, Shuhei'
'Suzuki, Masatatsu'
'\=Okawa, Hisashi'

_publ_contact_author
;
    ENTER NAME
 ENTER ADDRESS
;
_publ_section_title
;
 Oxygenation of heterodinuclear di(\m-phenoxo) CoIIMII
 (M&#x2005;=&#x2005;Mn, Fe or Co) complexes having a
 &#x201C;Co(salen)&#x201D; entity in a macrocyclic
 framework&#x200A;&#x2020;
;
_journal_issue 13
_journal_name_full 'Journal of the Chemical Society, Dalton Transactions'
_journal_page_first 2197
_journal_paper_doi 10.1039/a903099i
_journal_year 1999
_chemical_formula_sum 'C60 H72 Cl2 Co2 Mn2 N14 O18'
_chemical_formula_weight 1575.96
_space_group_IT_number 2
_symmetry_cell_setting triclinic
_symmetry_Int_Tables_number 2
_symmetry_space_group_name_Hall '-P 1'
_symmetry_space_group_name_H-M 'P -1'
_audit_creation_date 'Wed Apr 15 16:55:23 1998'
_audit_creation_method 'from TEXRAY.INF file'
_cell_angle_alpha 99.57(2)
_cell_angle_beta 113.00(2)
_cell_angle_gamma 80.14(2)
_cell_formula_units_Z 2
_cell_length_a 15.296(4)
_cell_length_b 17.578(5)
_cell_length_c 14.224(3)
_cell_measurement_reflns_used 25
_cell_measurement_temperature 193.15
_cell_measurement_theta_max 12.38
_cell_volume 3447.6(16)
_computing_cell_refinement 'MSC/AFC Diffractometer Control'
_computing_data_collection 'MSC/AFC Diffractometer Control'
_computing_data_reduction teXsan
_computing_publication_material teXsan
_computing_structure_refinement teXsan
_computing_structure_solution SHELXS86
_diffrn_ambient_temperature 193.15
_diffrn_measurement_device 'Rigaku RAXISII'
_diffrn_orient_matrix_UB_11 0.00000
_diffrn_orient_matrix_UB_12 0.00000
_diffrn_orient_matrix_UB_13 0.00000
_diffrn_orient_matrix_UB_21 0.00000
_diffrn_orient_matrix_UB_22 0.00000
_diffrn_orient_matrix_UB_23 0.00000
_diffrn_orient_matrix_UB_31 0.00000
_diffrn_orient_matrix_UB_32 0.00000
_diffrn_orient_matrix_UB_33 0.00000
_diffrn_radiation_detector 'Imaging Plate'
_diffrn_radiation_monochromator graphite
_diffrn_radiation_source 'Rigaku rotating anode'
_diffrn_radiation_type 'Mo Ka'
_diffrn_radiation_wavelength 0.7107
_diffrn_reflns_av_R_equivalents 0.000
_diffrn_reflns_av_sigmaI/netI 0.000
_diffrn_reflns_limit_h_max 18
_diffrn_reflns_limit_h_min 0
_diffrn_reflns_limit_k_max 20
_diffrn_reflns_limit_k_min -20
_diffrn_reflns_limit_l_max 15
_diffrn_reflns_limit_l_min -17
_diffrn_reflns_number 10375
_diffrn_reflns_reduction_process 'Lp corrections applied'
_diffrn_reflns_theta_max 0.00
_diffrn_reflns_theta_min 0.00
_diffrn_standards_decay_% 0.00
_diffrn_standards_interval_count 0
_diffrn_standards_number 0
_exptl_absorpt_coefficient_mu 9.87
_exptl_absorpt_correction_T_max 1.000
_exptl_absorpt_correction_T_min 0.000
_exptl_absorpt_correction_type none
_exptl_crystal_colour red
_exptl_crystal_density_diffrn 1.518
_exptl_crystal_density_meas ?
_exptl_crystal_description block
_exptl_crystal_F_000 1624.00
_exptl_crystal_size_max 0.2
_exptl_crystal_size_mid 0.1
_exptl_crystal_size_min 0.1
_refine_diff_density_max 0.76
_refine_diff_density_min -0.71
_refine_ls_extinction_coef 0.0040(4)
_refine_ls_extinction_method 'Zachariasen(1967) type 2 Gaussian isotropic'
_refine_ls_goodness_of_fit_obs 1.184
_refine_ls_hydrogen_treatment noref
_refine_ls_matrix_type full
_refine_ls_number_constraints 0
_refine_ls_number_parameters 884
_refine_ls_number_reflns 7271
_refine_ls_number_restraints 0
_refine_ls_R_factor_obs 0.0506
_refine_ls_shift/esd_max 0.0710
_refine_ls_shift/esd_mean 0.0020
_refine_ls_structure_factor_coef F
_refine_ls_weighting_details 'w = 1/[s2(Fo)] = [s 2c(Fo) + p2Fo2/4]- 1'
_refine_ls_weighting_scheme calc
_refine_ls_wR_factor_obs 0.0662
_reflns_number_observed 7271
_reflns_number_total 10375
_reflns_observed_criterion >3.0sigma(I)
_cod_data_source_file 903099isup1.cif
_cod_data_source_block (oxy-1)
_cod_depositor_comments
;
The following automatic conversions were performed:

'_cell_measurement_temperature' value '-80' was changed to '193.15' -
it was converted from degrees Celsius(C) to
Kelvins(K).

'_diffrn_ambient_temperature' value '-80' was changed to
'193.15' - it was converted from degrees Celsius(C) to Kelvins(K).

Automatic conversion script
Id: cif_fix_values 1891 2012-01-12 08:04:46Z andrius 

The following automatic conversions were performed:

'_exptl_crystal_density_meas' value 'not measured' was changed to '?'
- the value is perceived as not measured.

Automatic conversion script
Id: cif_fix_values 3008 2015-01-20 13:52:24Z robertas 

The following automatic conversions were performed:

'_refine_ls_weighting_scheme' value 'w = 1/[s2(Fo)] = [s 2c(Fo) +
p2Fo2/4]- 1 ' was changed to 'calc'. New tag
'_refine_ls_weighting_details' was created. The value of the new tag
was set to 'w = 1/[s2(Fo)] = [s 2c(Fo) + p2Fo2/4]- 1'.

Automatic conversion script
Id: cif_fix_values 3143 2015-03-26 13:38:13Z robertas 
;
_cod_original_cell_volume 3447(1)
_cod_original_sg_symbol_H-M 'P -1         '
_cod_original_formula_sum 'C60 H72 Cl2 Co2 N14 Mn2 O18 '
_cod_database_code 7027476
_cell_measurement_theta_ 11.04

loop_
_symmetry_equiv_pos_as_xyz
x,y,z
-x,-y,-z

loop_
_atom_site_aniso_label
_atom_site_aniso_U_11
_atom_site_aniso_U_22
_atom_site_aniso_U_33
_atom_site_aniso_U_12
_atom_site_aniso_U_13
_atom_site_aniso_U_23
Co1 0.0234(4) 0.0246(4) 0.0206(4) 0.0007(3) 0.0029(3) 0.0059(3)
Co2 0.0223(4) 0.0266(4) 0.0245(4) -0.0014(3) 0.0041(3) 0.0055(3)
Mn1 0.0242(5) 0.0258(4) 0.0226(4) -0.0001(4) 0.0036(4) 0.0055(3)
Mn2 0.0241(5) 0.0319(5) 0.0279(5) -0.0022(4) 0.0073(4) 0.0029(3)
Cl1 0.065(1) 0.058(1) 0.0439(10) -0.0054(9) 0.0175(9) 0.0163(8)
Cl2 0.065(1) 0.055(1) 0.0417(10) 0.0008(9) 0.0151(9) 0.0119(8)
O1 0.038(2) 0.027(2) 0.032(2) -0.002(2) 0.013(2) 0.000(2)
O2 0.047(3) 0.031(2) 0.032(2) -0.009(2) 0.012(2) 0.002(2)
O3 0.028(2) 0.030(2) 0.027(2) 0.004(2) 0.009(2) 0.005(2)
O4 0.028(2) 0.032(2) 0.020(2) -0.003(2) 0.006(2) 0.002(2)
O5 0.035(3) 0.044(2) 0.032(2) -0.004(2) 0.006(2) 0.015(2)
O6 0.029(2) 0.041(2) 0.033(2) -0.001(2) 0.005(2) 0.014(2)
O7 0.025(2) 0.037(2) 0.027(2) 0.005(2) 0.006(2) 0.010(2)
O8 0.026(2) 0.033(2) 0.028(2) -0.005(2) 0.001(2) 0.004(2)
O9 0.039(3) 0.034(2) 0.031(2) -0.008(2) 0.011(2) 0.000(2)
O10 0.036(2) 0.035(2) 0.028(2) -0.003(2) 0.008(2) 0.007(2)
O11 0.28(1) 0.101(6) 0.107(6) 0.080(7) 0.051(7) 0.020(5)
O12 0.159(7) 0.160(6) 0.072(4) -0.015(6) 0.057(5) 0.052(4)
O13 0.100(5) 0.093(4) 0.067(4) 0.021(4) 0.022(3) 0.045(3)
O14 0.112(8) 0.42(2) 0.25(1) -0.152(10) -0.048(7) 0.23(1)
O15 0.201(9) 0.110(5) 0.202(9) 0.087(6) 0.149(8) 0.098(6)
O16 0.084(6) 0.33(1) 0.090(6) -0.066(7) -0.004(4) 0.045(7)
O17 0.190(9) 0.107(5) 0.075(5) -0.040(5) 0.049(5) -0.022(4)
O18 0.159(7) 0.121(5) 0.069(4) -0.016(5) 0.061(4) 0.036(4)
N1 0.032(3) 0.034(3) 0.023(2) 0.000(2) 0.003(2) 0.008(2)
N2 0.022(3) 0.030(2) 0.030(3) 0.003(2) 0.007(2) 0.009(2)
N3 0.027(3) 0.031(3) 0.032(3) -0.001(2) 0.005(2) 0.009(2)
N4 0.032(3) 0.029(2) 0.029(3) -0.003(2) 0.008(2) 0.006(2)
N5 0.021(3) 0.034(2) 0.026(2) -0.001(2) 0.001(2) 0.010(2)
N6 0.034(3) 0.035(3) 0.025(2) -0.005(2) 0.008(2) 0.006(2)
N7 0.034(3) 0.030(3) 0.035(3) 0.001(2) 0.010(2) 0.009(2)
N8 0.034(3) 0.035(3) 0.046(3) -0.006(2) 0.015(3) 0.004(2)
N9 0.036(3) 0.038(3) 0.045(3) -0.009(2) 0.018(2) -0.003(2)
N10 0.036(3) 0.047(3) 0.033(3) -0.010(3) 0.016(2) -0.001(2)
N11 0.129(9) 0.086(6) 0.125(7) -0.024(6) 0.090(7) -0.004(5)
N12 0.089(7) 0.136(8) 0.169(10) -0.037(6) 0.027(6) 0.056(7)
N13 0.17(1) 0.125(8) 0.137(10) -0.011(8) 0.117(9) 0.002(7)
N14 0.149(9) 0.098(6) 0.078(6) -0.058(6) 0.015(5) 0.005(5)
C1 0.075(7) 0.129(8) 0.055(5) 0.043(6) 0.034(5) 0.019(5)
C2 0.047(4) 0.050(4) 0.039(4) 0.014(3) 0.023(3) 0.006(3)
C3 0.037(4) 0.037(3) 0.035(3) 0.009(3) 0.010(3) 0.004(3)
C4 0.030(3) 0.029(3) 0.034(3) 0.001(3) 0.010(3) 0.005(2)
C5 0.027(3) 0.028(3) 0.029(3) -0.003(2) 0.009(3) 0.001(2)
C6 0.032(3) 0.028(3) 0.023(3) 0.000(2) 0.007(3) 0.003(2)
C7 0.041(4) 0.044(3) 0.032(3) -0.005(3) 0.014(3) 0.001(3)
C8 0.031(4) 0.031(3) 0.030(3) 0.002(3) 0.001(3) 0.008(2)
C9 0.040(4) 0.035(3) 0.027(3) 0.003(3) 0.005(3) 0.009(2)
C10 0.033(4) 0.043(3) 0.026(3) 0.008(3) 0.004(3) 0.010(2)
C11 0.033(4) 0.036(3) 0.020(3) -0.008(3) 0.003(2) 0.005(2)
C12 0.033(4) 0.034(3) 0.023(3) -0.002(3) 0.010(3) 0.004(2)
C13 0.037(4) 0.036(3) 0.026(3) -0.008(3) 0.006(3) 0.002(2)
C14 0.040(4) 0.030(3) 0.029(3) -0.010(3) 0.014(3) -0.003(2)
C15 0.053(5) 0.044(4) 0.038(4) -0.005(3) 0.018(3) -0.005(3)
C16 0.036(4) 0.027(3) 0.041(3) -0.004(3) 0.015(3) 0.002(2)
C17 0.027(3) 0.033(3) 0.025(3) -0.001(3) 0.007(2) 0.003(2)
C18 0.029(3) 0.032(3) 0.024(3) -0.009(2) 0.009(2) 0.004(2)
C19 0.024(3) 0.031(3) 0.032(3) 0.003(2) 0.008(3) 0.003(2)
C20 0.025(3) 0.037(3) 0.037(3) 0.006(3) 0.002(3) 0.008(2)
C21 0.025(3) 0.050(4) 0.034(3) 0.000(3) 0.007(3) 0.003(3)
C22 0.030(4) 0.040(3) 0.027(3) -0.004(3) 0.001(3) 0.003(2)
C23 0.033(4) 0.039(3) 0.028(3) 0.000(3) 0.003(3) 0.013(2)
C24 0.034(4) 0.029(3) 0.027(3) -0.005(3) 0.002(3) 0.008(2)
C25 0.045(4) 0.026(3) 0.032(3) -0.001(3) 0.010(3) 0.007(2)
C26 0.048(4) 0.056(4) 0.041(4) -0.014(3) 0.012(3) 0.017(3)
C27 0.049(5) 0.062(4) 0.056(5) -0.001(4) -0.010(4) 0.027(4)
C28 0.030(4) 0.041(4) 0.041(4) -0.007(3) -0.007(3) 0.018(3)
C29 0.026(4) 0.033(3) 0.045(4) -0.001(3) 0.004(3) 0.008(3)
C30 0.024(3) 0.031(3) 0.032(3) -0.002(2) 0.003(3) 0.007(2)
C31 0.024(3) 0.032(3) 0.030(3) -0.003(2) 0.006(3) 0.010(2)
C32 0.029(4) 0.043(3) 0.028(3) -0.008(3) 0.002(3) 0.011(2)
C33 0.036(4) 0.047(4) 0.034(3) -0.007(3) 0.002(3) 0.016(3)
C34 0.031(4) 0.031(3) 0.040(3) -0.002(3) 0.010(3) 0.006(2)
C35 0.040(4) 0.043(3) 0.036(3) 0.006(3) 0.017(3) 0.006(3)
C36 0.040(4) 0.034(3) 0.033(3) -0.006(3) 0.007(3) 0.002(2)
C37 0.037(4) 0.037(3) 0.029(3) -0.008(3) 0.003(3) 0.010(2)
C38 0.026(3) 0.038(3) 0.032(3) -0.006(3) 0.003(3) 0.012(2)
C39 0.033(4) 0.045(4) 0.032(3) -0.007(3) -0.005(3) 0.014(3)
C40 0.027(4) 0.044(4) 0.039(4) -0.001(3) -0.003(3) 0.023(3)
C41 0.032(4) 0.065(5) 0.058(4) 0.002(3) -0.002(3) 0.032(4)
C42 0.026(4) 0.041(3) 0.056(4) 0.000(3) 0.010(3) 0.023(3)
C43 0.023(3) 0.037(3) 0.042(3) 0.000(3) 0.007(3) 0.014(3)
C44 0.027(3) 0.031(3) 0.029(3) -0.007(2) 0.003(3) 0.011(2)
C45 0.029(4) 0.039(3) 0.050(4) 0.004(3) 0.016(3) 0.011(3)
C46 0.039(4) 0.035(3) 0.058(4) 0.002(3) 0.020(3) -0.001(3)
C47 0.046(4) 0.039(4) 0.059(4) 0.001(3) 0.023(4) -0.002(3)
C48 0.047(4) 0.054(4) 0.038(4) -0.010(3) 0.014(3) -0.008(3)
C49 0.048(4) 0.053(4) 0.037(4) -0.009(3) 0.020(3) -0.002(3)
C50 0.030(4) 0.047(4) 0.029(3) -0.007(3) 0.008(3) 0.007(3)
C51 0.025(3) 0.032(3) 0.034(3) -0.005(2) 0.001(3) 0.009(2)
C52 0.046(4) 0.042(4) 0.040(4) -0.013(3) 0.010(3) 0.011(3)
C53 0.106(9) 0.074(6) 0.085(6) -0.025(6) 0.066(6) 0.007(5)
C54 0.095(8) 0.108(8) 0.114(8) 0.006(6) 0.065(7) 0.028(6)
C55 0.070(7) 0.093(7) 0.088(7) -0.016(6) 0.025(5) 0.015(5)
C56 0.109(8) 0.085(6) 0.087(7) -0.032(6) 0.043(6) 0.005(5)
C57 0.096(9) 0.083(7) 0.106(9) -0.033(6) 0.073(7) -0.021(6)
C58 0.079(8) 0.114(9) 0.123(10) -0.031(7) 0.017(7) 0.021(7)
C59 0.082(7) 0.089(6) 0.041(4) -0.038(5) 0.008(4) 0.004(4)
C60 0.092(8) 0.085(6) 0.074(6) 0.006(5) 0.027(5) 0.025(5)

loop_
_atom_site_label
_atom_site_fract_x
_atom_site_fract_y
_atom_site_fract_z
_atom_site_U_iso_or_equiv
_atom_site_thermal_displace_type
_atom_site_calc_flag
_atom_site_occupancy
Co1 0.75987(5) 0.38164(4) 0.22479(5) 0.0244(2) Uani d 1.00
Co2 0.66432(5) 0.17976(4) 0.28101(5) 0.0256(2) Uani d 1.00
Mn1 0.97083(6) 0.35285(5) 0.37893(6) 0.0257(2) Uani d 1.00
Mn2 0.69154(6) 0.03804(5) 0.12644(6) 0.0288(2) Uani d 1.00
Cl1 0.0543(1) 0.7421(1) 0.2188(1) 0.0552(6) Uani d 1.00
Cl2 0.4902(1) 0.7275(1) 0.3015(1) 0.0552(6) Uani d 1.00
O1 0.6847(3) 0.3309(2) 0.2651(3) 0.033(1) Uani d 1.00
O2 0.6777(3) 0.2550(2) 0.2125(3) 0.037(1) Uani d 1.00
O3 0.8299(3) 0.4136(2) 0.3666(3) 0.029(1) Uani d 1.00
O4 0.8610(3) 0.2978(2) 0.2387(3) 0.028(1) Uani d 1.00
O5 0.9786(3) 0.4309(2) 0.2846(3) 0.038(1) Uani d 1.00
O6 0.8258(3) 0.4441(2) 0.1726(3) 0.036(1) Uani d 1.00
O7 0.5911(3) 0.1401(2) 0.1421(3) 0.031(1) Uani d 1.00
O8 0.7728(3) 0.1152(2) 0.2634(3) 0.031(1) Uani d 1.00
O9 0.6418(3) -0.0094(2) 0.2205(3) 0.035(1) Uani d 1.00
O10 0.6362(3) 0.0922(2) 0.3397(3) 0.034(1) Uani d 1.00
O11 0.0517(8) 0.8187(4) 0.2699(6) 0.180(4) Uani d 1.00
O12 0.0691(6) 0.7528(4) 0.1322(5) 0.122(3) Uani d 1.00
O13 0.1322(5) 0.6996(3) 0.2909(4) 0.089(2) Uani d 1.00
O14 -0.0275(6) 0.7148(8) 0.1945(8) 0.255(6) Uani d 1.00
O15 0.4331(7) 0.7945(4) 0.2643(7) 0.150(4) Uani d 1.00
O16 0.5857(6) 0.7389(7) 0.3368(6) 0.171(4) Uani d 1.00
O17 0.4755(6) 0.6698(4) 0.2167(5) 0.125(3) Uani d 1.00
O18 0.4685(5) 0.7043(4) 0.3788(4) 0.107(3) Uani d 1.00
N1 0.6647(3) 0.4668(2) 0.2133(3) 0.032(1) Uani d 1.00
N2 0.6860(3) 0.3510(2) 0.0878(3) 0.028(1) Uani d 1.00
N3 1.0560(3) 0.2417(2) 0.3516(3) 0.031(1) Uani d 1.00
N4 1.1321(3) 0.3745(2) 0.4794(3) 0.031(1) Uani d 1.00
N5 0.9837(3) 0.3654(2) 0.5418(3) 0.028(1) Uani d 1.00
N6 0.5570(3) 0.2406(3) 0.2979(3) 0.031(1) Uani d 1.00
N7 0.7325(4) 0.2241(2) 0.4130(3) 0.033(1) Uani d 1.00
N8 0.8389(4) -0.0184(3) 0.1493(4) 0.038(2) Uani d 1.00
N9 0.6709(4) -0.0827(3) 0.0200(4) 0.039(2) Uani d 1.00
N10 0.6253(4) 0.0674(3) -0.0334(4) 0.038(2) Uani d 1.00
N11 0.3893(7) 0.4922(5) 0.1268(7) 0.100(4) Uani d 1.00
N12 0.1786(7) 0.4087(6) 0.1045(8) 0.130(4) Uani d 1.00
N13 0.3072(9) 0.2159(6) 0.2792(8) 0.127(5) Uani d 1.00
N14 0.2524(7) 0.0151(5) 0.3301(6) 0.111(4) Uani d 1.00
C1 0.6412(7) 0.5532(6) 0.6409(6) 0.088(3) Uani d 1.00
C2 0.6919(5) 0.5156(4) 0.5683(5) 0.045(2) Uani d 1.00
C3 0.6505(4) 0.5244(3) 0.4636(4) 0.039(2) Uani d 1.00
C4 0.6940(4) 0.4906(3) 0.3948(4) 0.032(2) Uani d 1.00
C5 0.7846(4) 0.4458(3) 0.4293(4) 0.029(2) Uani d 1.00
C6 0.8294(4) 0.4390(3) 0.5364(4) 0.029(2) Uani d 1.00
C7 0.7814(5) 0.4741(3) 0.6020(4) 0.039(2) Uani d 1.00
C8 0.6420(4) 0.5042(3) 0.2880(4) 0.034(2) Uani d 1.00
C9 0.6053(4) 0.4781(3) 0.1057(4) 0.037(2) Uani d 1.00
C10 0.5910(4) 0.3965(3) 0.0516(4) 0.037(2) Uani d 1.00
C11 0.7074(4) 0.2911(3) 0.0322(4) 0.031(2) Uani d 1.00
C12 0.7959(4) 0.2392(3) 0.0620(4) 0.030(2) Uani d 1.00
C13 0.8090(4) 0.1818(3) -0.0137(4) 0.034(2) Uani d 1.00
C14 0.8885(4) 0.1297(3) 0.0008(4) 0.033(2) Uani d 1.00
C15 0.9014(5) 0.0710(4) -0.0855(5) 0.046(2) Uani d 1.00
C16 0.9598(4) 0.1338(3) 0.0981(4) 0.034(2) Uani d 1.00
C17 0.9517(4) 0.1907(3) 0.1781(4) 0.030(2) Uani d 1.00
C18 0.8684(4) 0.2451(3) 0.1630(4) 0.028(2) Uani d 1.00
C19 1.0386(4) 0.1918(3) 0.2718(4) 0.031(2) Uani d 1.00
C20 1.1547(4) 0.2340(3) 0.4279(4) 0.037(2) Uani d 1.00
C21 1.1942(4) 0.3105(3) 0.4466(4) 0.038(2) Uani d 1.00
C22 1.1499(4) 0.3816(3) 0.5913(4) 0.036(2) Uani d 1.00
C23 1.0810(4) 0.3401(3) 0.6113(4) 0.035(2) Uani d 1.00
C24 0.9259(4) 0.4010(3) 0.5861(4) 0.032(2) Uani d 1.00
C25 0.9124(5) 0.4547(3) 0.2043(4) 0.035(2) Uani d 1.00
C26 0.9382(5) 0.4991(4) 0.1391(5) 0.047(2) Uani d 1.00
C27 0.2850(5) 0.3290(4) -0.1291(5) 0.063(2) Uani d 1.00
C28 0.3686(4) 0.2807(3) -0.0564(5) 0.042(2) Uani d 1.00
C29 0.3888(4) 0.2911(3) 0.0489(5) 0.038(2) Uani d 1.00
C30 0.4658(4) 0.2475(3) 0.1168(4) 0.032(2) Uani d 1.00
C31 0.5243(4) 0.1880(3) 0.0806(4) 0.029(2) Uani d 1.00
C32 0.5043(4) 0.1776(3) -0.0269(4) 0.034(2) Uani d 1.00
C33 0.4280(5) 0.2251(4) -0.0916(4) 0.041(2) Uani d 1.00
C34 0.4819(4) 0.2663(3) 0.2251(4) 0.035(2) Uani d 1.00
C35 0.5724(5) 0.2651(3) 0.4067(4) 0.040(2) Uani d 1.00
C36 0.6732(4) 0.2854(3) 0.4559(4) 0.037(2) Uani d 1.00
C37 0.8225(4) 0.2094(3) 0.4645(4) 0.036(2) Uani d 1.00
C38 0.8876(4) 0.1516(3) 0.4309(4) 0.033(2) Uani d 1.00
C39 0.9811(5) 0.1408(3) 0.5040(4) 0.040(2) Uani d 1.00
C40 1.0512(4) 0.0864(3) 0.4865(4) 0.039(2) Uani d 1.00
C41 1.1521(5) 0.0738(4) 0.5676(5) 0.055(2) Uani d 1.00
C42 1.0245(4) 0.0408(3) 0.3924(5) 0.041(2) Uani d 1.00
C43 0.9319(4) 0.0494(3) 0.3165(4) 0.034(2) Uani d 1.00
C44 0.8608(4) 0.1063(3) 0.3344(4) 0.030(2) Uani d 1.00
C45 0.9162(4) -0.0084(3) 0.2267(5) 0.039(2) Uani d 1.00
C46 0.8454(5) -0.0881(3) 0.0760(5) 0.045(2) Uani d 1.00
C47 0.7628(5) -0.1332(4) 0.0557(5) 0.048(2) Uani d 1.00
C48 0.6357(5) -0.0700(4) -0.0890(5) 0.048(2) Uani d 1.00
C49 0.6584(5) 0.0078(4) -0.1016(5) 0.045(2) Uani d 1.00
C50 0.5562(4) 0.1188(3) -0.0768(4) 0.035(2) Uani d 1.00
C51 0.6270(4) 0.0225(3) 0.3005(4) 0.032(2) Uani d 1.00
C52 0.5957(5) -0.0280(3) 0.3555(5) 0.042(2) Uani d 1.00
C53 0.3272(8) 0.5381(5) 0.1324(7) 0.077(4) Uani d 1.00
C54 0.2520(8) 0.5952(6) 0.1401(8) 0.097(4) Uani d 1.00
C55 0.1373(7) 0.3584(5) 0.1052(7) 0.083(3) Uani d 1.00
C56 0.0864(7) 0.3005(5) 0.1053(7) 0.089(4) Uani d 1.00
C57 0.3579(8) 0.1802(6) 0.3501(9) 0.085(4) Uani d 1.00
C58 0.4165(8) 0.1370(6) 0.4325(9) 0.108(4) Uani d 1.00
C59 0.2658(6) -0.0465(5) 0.3542(6) 0.072(3) Uani d 1.00
C60 0.2785(7) -0.1236(5) 0.3829(7) 0.085(3) Uani d 1.00
H1 0.5902 0.5554 0.4386 0.0459 Uiso calc 1.00
H2 0.8125 0.4680 0.6740 0.0451 Uiso calc 1.00
H3 0.6320 0.6077 0.6398 0.1060 Uiso calc 1.00
H4 0.6804 0.5403 0.7086 0.1060 Uiso calc 1.00
H5 0.5819 0.5332 0.6186 0.1060 Uiso calc 1.00
H6 0.5877 0.5428 0.2715 0.0391 Uiso calc 1.00
H7 0.5458 0.5079 0.1008 0.0426 Uiso calc 1.00
H8 0.6376 0.5044 0.0775 0.0426 Uiso calc 1.00
H9 0.5477 0.3749 0.0695 0.0418 Uiso calc 1.00
H10 0.5676 0.3970 -0.0213 0.0418 Uiso calc 1.00
H11 0.6607 0.2799 -0.0355 0.0365 Uiso calc 1.00
H12 0.7578 0.1791 -0.0804 0.0382 Uiso calc 1.00
H13 1.0164 0.0986 0.1119 0.0391 Uiso calc 1.00
H14 0.8459 0.0762 -0.1460 0.0512 Uiso calc 1.00
H15 0.9553 0.0812 -0.0972 0.0512 Uiso calc 1.00
H16 0.9122 0.0199 -0.0660 0.0512 Uiso calc 1.00
H17 1.0864 0.1485 0.2741 0.0347 Uiso calc 1.00
H18 1.1551 0.2215 0.4904 0.0427 Uiso calc 1.00
H19 1.1927 0.1939 0.4017 0.0427 Uiso calc 1.00
H20 1.2572 0.3074 0.4990 0.0440 Uiso calc 1.00
H21 1.1985 0.3212 0.3844 0.0440 Uiso calc 1.00
H22 1.1426 0.4226 0.4644 0.0329 Uiso calc 1.00
H23 1.2138 0.3603 0.6275 0.0405 Uiso calc 1.00
H24 1.1423 0.4359 0.6160 0.0405 Uiso calc 1.00
H25 1.0956 0.2853 0.5979 0.0392 Uiso calc 1.00
H26 1.0870 0.3528 0.6815 0.0392 Uiso calc 1.00
H27 0.9498 0.4022 0.6589 0.0351 Uiso calc 1.00
H28 0.9245 0.4724 0.0721 0.0543 Uiso calc 1.00
H29 1.0057 0.5044 0.1704 0.0543 Uiso calc 1.00
H30 0.9037 0.5499 0.1354 0.0543 Uiso calc 1.00
H31 0.9972 0.1731 0.5693 0.0461 Uiso calc 1.00
H32 1.0715 0.0025 0.3787 0.0462 Uiso calc 1.00
H33 1.1576 0.1098 0.6268 0.0662 Uiso calc 1.00
H34 1.1646 0.0220 0.5851 0.0662 Uiso calc 1.00
H35 1.1969 0.0816 0.5393 0.0662 Uiso calc 1.00
H36 0.8492 0.2392 0.5305 0.0409 Uiso calc 1.00
H37 0.6956 0.2863 0.5288 0.0430 Uiso calc 1.00
H38 0.6762 0.3352 0.4392 0.0430 Uiso calc 1.00
H39 0.5287 0.3096 0.4132 0.0448 Uiso calc 1.00
H40 0.5651 0.2241 0.4382 0.0448 Uiso calc 1.00
H41 0.4335 0.2997 0.2439 0.0401 Uiso calc 1.00
H42 0.3499 0.3299 0.0759 0.0428 Uiso calc 1.00
H43 0.4169 0.2186 -0.1639 0.0456 Uiso calc 1.00
H44 0.2929 0.3827 -0.1101 0.0709 Uiso calc 1.00
H45 0.2811 0.3143 -0.1980 0.0709 Uiso calc 1.00
H46 0.2272 0.3199 -0.1238 0.0709 Uiso calc 1.00
H47 0.5371 0.1189 -0.1492 0.0408 Uiso calc 1.00
H48 0.6270 0.0188 -0.1715 0.0516 Uiso calc 1.00
H49 0.7259 0.0067 -0.0820 0.0516 Uiso calc 1.00
H50 0.5680 -0.0709 -0.1192 0.0548 Uiso calc 1.00
H51 0.6650 -0.1108 -0.1246 0.0548 Uiso calc 1.00
H52 0.6235 -0.1065 0.0298 0.0428 Uiso calc 1.00
H53 0.7709 -0.1533 0.1175 0.0551 Uiso calc 1.00
H54 0.7628 -0.1763 0.0038 0.0551 Uiso calc 1.00
H55 0.8410 -0.0716 0.0131 0.0522 Uiso calc 1.00
H56 0.9048 -0.1192 0.1045 0.0522 Uiso calc 1.00
H57 0.9716 -0.0433 0.2256 0.0427 Uiso calc 1.00
H58 0.5341 -0.0057 0.3566 0.0485 Uiso calc 1.00
H59 0.5908 -0.0788 0.3198 0.0485 Uiso calc 1.00
H60 0.6402 -0.0299 0.4243 0.0485 Uiso calc 1.00
H61 0.2536 0.6062 0.2109 0.1122 Uiso calc 1.00
H62 0.2553 0.6451 0.1209 0.1122 Uiso calc 1.00
H63 0.1890 0.5808 0.0976 0.1122 Uiso calc 1.00
H64 0.0712 0.3079 0.1669 0.0999 Uiso calc 1.00
H65 0.1191 0.2492 0.1012 0.0999 Uiso calc 1.00
H66 0.0247 0.3010 0.0471 0.0999 Uiso calc 1.00
H67 0.3998 0.1544 0.4960 0.1204 Uiso calc 1.00
H68 0.4096 0.0819 0.4192 0.1204 Uiso calc 1.00
H69 0.4840 0.1415 0.4577 0.1204 Uiso calc 1.00
H70 0.2647 -0.1227 0.4442 0.0945 Uiso calc 1.00
H71 0.2360 -0.1568 0.3290 0.0945 Uiso calc 1.00
H72 0.3426 -0.1484 0.3970 0.0945 Uiso calc 1.00

loop_
_atom_type_symbol
_atom_type_oxidation_number
_atom_type_number_in_cell
_atom_type_scat_dispersion_real
_atom_type_scat_dispersion_imag
_atom_type_scat_source
Co 0 4 0.349 0.972
;International Tables for Crystallography
(1992, Vol. C, Tables 4.2.6.8 and 6.1.1.1)
;
Mn 0 4 0.337 0.728
;International Tables for Crystallography
(1992, Vol. C, Tables 4.2.6.8 and 6.1.1.1)
;
C 0 120 0.003 0.002
;International Tables for Crystallography
(1992, Vol. C, Tables 4.2.6.8 and 6.1.1.1)
;
H 0 144 0.000 0.000
;International Tables for Crystallography
(1992, Vol. C, Table 6.1.1.2)
;
N 0 28 0.006 0.003
;International Tables for Crystallography
(1992, Vol. C, Tables 4.2.6.8 and 6.1.1.1)
;
O 0 36 0.011 0.006
;International Tables for Crystallography
(1992, Vol. C, Tables 4.2.6.8 and 6.1.1.1)
;
Cl 0 4 0.148 0.159
;International Tables for Crystallography
(1992, Vol. C, Tables 4.2.6.8 and 6.1.1.1)
;

loop_
_geom_bond_atom_site_label_1
_geom_bond_atom_site_label_2
_geom_bond_distance
_geom_bond_site_symmetry_1
_geom_bond_site_symmetry_2
_geom_bond_publ_flag
CO1 O1 1.866(4) 1_555 1_555 yes
CO1 O3 1.916(4) 1_555 1_555 yes
CO1 O4 1.918(4) 1_555 1_555 yes
CO1 O6 2.003(4) 1_555 1_555 yes
CO1 N1 1.881(5) 1_555 1_555 yes
CO1 N2 1.872(4) 1_555 1_555 yes
CO2 O2 1.849(4) 1_555 1_555 yes
CO2 O7 1.931(4) 1_555 1_555 yes
CO2 O8 1.921(4) 1_555 1_555 yes
CO2 O10 2.046(4) 1_555 1_555 yes
CO2 N6 1.875(5) 1_555 1_555 yes
CO2 N7 1.866(4) 1_555 1_555 yes
MN1 O3 2.189(4) 1_555 1_555 yes
MN1 O4 2.243(3) 1_555 1_555 yes
MN1 O5 2.119(4) 1_555 1_555 yes
MN1 N3 2.222(5) 1_555 1_555 yes
MN1 N4 2.379(4) 1_555 1_555 yes
MN1 N5 2.223(4) 1_555 1_555 yes
MN2 O7 2.195(4) 1_555 1_555 yes
MN2 O8 2.233(3) 1_555 1_555 yes
MN2 O9 2.109(4) 1_555 1_555 yes
MN2 N8 2.223(5) 1_555 1_555 yes
MN2 N9 2.385(5) 1_555 1_555 yes
MN2 N10 2.207(5) 1_555 1_555 yes
CL1 O11 1.422(7) 1_555 1_555 yes
CL1 O12 1.383(6) 1_555 1_555 yes
CL1 O13 1.423(5) 1_555 1_555 yes
CL1 O14 1.315(7) 1_555 1_555 yes
CL2 O15 1.388(6) 1_555 1_555 yes
CL2 O16 1.386(8) 1_555 1_555 yes
CL2 O17 1.412(6) 1_555 1_555 yes
CL2 O18 1.401(5) 1_555 1_555 yes
O1 O2 1.416(5) 1_555 1_555 yes
O3 C5 1.333(6) 1_555 1_555 yes
O4 C18 1.327(6) 1_555 1_555 yes
O5 C25 1.272(6) 1_555 1_555 yes
O6 C25 1.258(7) 1_555 1_555 yes
O7 C31 1.331(6) 1_555 1_555 yes
O8 C44 1.332(6) 1_555 1_555 yes
O9 C51 1.266(7) 1_555 1_555 yes
O10 C51 1.267(6) 1_555 1_555 yes
N1 C8 1.288(7) 1_555 1_555 yes
N1 C9 1.469(7) 1_555 1_555 yes
N2 C10 1.473(7) 1_555 1_555 yes
N2 C11 1.285(7) 1_555 1_555 yes
N3 C19 1.282(7) 1_555 1_555 yes
N3 C20 1.474(7) 1_555 1_555 yes
N4 C21 1.481(7) 1_555 1_555 yes
N4 C22 1.492(7) 1_555 1_555 yes
N5 C23 1.470(7) 1_555 1_555 yes
N5 C24 1.298(7) 1_555 1_555 yes
N6 C34 1.283(7) 1_555 1_555 yes
N6 C35 1.471(7) 1_555 1_555 yes
N7 C36 1.494(8) 1_555 1_555 yes
N7 C37 1.285(7) 1_555 1_555 yes
N8 C45 1.277(7) 1_555 1_555 yes
N8 C46 1.487(7) 1_555 1_555 yes
N9 C47 1.479(8) 1_555 1_555 yes
N9 C48 1.471(8) 1_555 1_555 yes
N10 C49 1.470(8) 1_555 1_555 yes
N10 C50 1.289(7) 1_555 1_555 yes
N11 C53 1.16(1) 1_555 1_555 yes
N12 C55 1.17(1) 1_555 1_555 yes
N13 C57 1.20(1) 1_555 1_555 yes
N14 C59 1.15(1) 1_555 1_555 yes
C1 C2 1.526(10) 1_555 1_555 yes
C2 C3 1.396(8) 1_555 1_555 yes
C2 C7 1.376(9) 1_555 1_555 yes
C3 C4 1.389(8) 1_555 1_555 yes
C4 C5 1.416(8) 1_555 1_555 yes
C4 C8 1.452(7) 1_555 1_555 yes
C5 C6 1.422(7) 1_555 1_555 yes
C6 C7 1.408(8) 1_555 1_555 yes
C6 C24 1.459(8) 1_555 1_555 yes
C9 C10 1.519(8) 1_555 1_555 yes
C11 C12 1.449(8) 1_555 1_555 yes
C12 C13 1.398(8) 1_555 1_555 yes
C12 C18 1.432(7) 1_555 1_555 yes
C13 C14 1.359(8) 1_555 1_555 yes
C14 C15 1.520(8) 1_555 1_555 yes
C14 C16 1.388(8) 1_555 1_555 yes
C16 C17 1.414(7) 1_555 1_555 yes
C17 C18 1.422(8) 1_555 1_555 yes
C17 C19 1.469(7) 1_555 1_555 yes
C20 C21 1.510(8) 1_555 1_555 yes
C22 C23 1.515(8) 1_555 1_555 yes
C25 C26 1.502(8) 1_555 1_555 yes
C27 C28 1.520(8) 1_555 1_555 yes
C28 C29 1.393(8) 1_555 1_555 yes
C28 C33 1.385(9) 1_555 1_555 yes
C29 C30 1.398(8) 1_555 1_555 yes
C30 C31 1.422(8) 1_555 1_555 yes
C30 C34 1.451(8) 1_555 1_555 yes
C31 C32 1.422(7) 1_555 1_555 yes
C32 C33 1.411(8) 1_555 1_555 yes
C32 C50 1.456(8) 1_555 1_555 yes
C35 C36 1.503(8) 1_555 1_555 yes
C37 C38 1.454(8) 1_555 1_555 yes
C38 C39 1.405(8) 1_555 1_555 yes
C38 C44 1.413(7) 1_555 1_555 yes
C39 C40 1.380(9) 1_555 1_555 yes
C40 C41 1.529(8) 1_555 1_555 yes
C40 C42 1.388(8) 1_555 1_555 yes
C42 C43 1.407(8) 1_555 1_555 yes
C43 C44 1.417(8) 1_555 1_555 yes
C43 C45 1.462(8) 1_555 1_555 yes
C46 C47 1.512(9) 1_555 1_555 yes
C48 C49 1.522(9) 1_555 1_555 yes
C51 C52 1.516(8) 1_555 1_555 yes
C53 C54 1.42(1) 1_555 1_555 yes
C55 C56 1.38(1) 1_555 1_555 yes
C57 C58 1.41(1) 1_555 1_555 yes
C59 C60 1.44(1) 1_555 1_555 yes
